data_4002845
loop_
_publ_author_name
'Greenfield, Joshua T.'
'Unger, Colin D.'
'Chen, Michael'
'Izquierdo, Nezhueyotl'
'Woo, Katherine E.'
'Garlea, V. Ovidiu'
'Kamali, Saeed'
'Kovnir, Kirill'

_publ_section_title
;
 A Series of Chiral, Polar, Homospin Topological Ferrimagnets:
 M3(OOCH)5Cl(OH2) (M = Fe, Co, Ni)
;
_journal_issue 18
_journal_name_full 'Chemistry of Materials'
_journal_page_first 7716
_journal_paper_doi 10.1021/acs.chemmater.7b01755
_journal_volume 29
_journal_year 2017
_chemical_formula_moiety '(Co 2+)3, (C H O2 1-)5, (Cl 1-), (H2 O)'
_chemical_formula_sum 'C5 H7 Cl Co3 O11'
_chemical_formula_weight 455.35
_chemical_name_common Co3(HCOO)5Cl(OH2)
_chemical_name_systematic Co3(HCOO)5Cl(OH2)
_space_group_crystal_system trigonal
_space_group_IT_number 144
_space_group_name_Hall 'P 31'
_space_group_name_H-M_alt 'P 31'
_symmetry_space_group_name_Hall 'P 31'
_symmetry_space_group_name_H-M 'P 31'
_atom_sites_solution_hydrogens difmap
_atom_sites_solution_primary direct
_atom_sites_solution_secondary difmap
_audit_creation_method SHELXL-2014/7
_cell_angle_alpha 90
_cell_angle_beta 90
_cell_angle_gamma 120
_cell_formula_units_Z 3
_cell_length_a 12.0903(14)
_cell_length_b 12.0903(14)
_cell_length_c 7.5333(9)
_cell_measurement_reflns_used 7513
_cell_measurement_temperature 90(2)
_cell_measurement_theta_max 30.50
_cell_measurement_theta_min 3.33
_cell_volume 953.65(19)
_computing_cell_refinement 'SAINT v8.37A (Bruker 2014)'
_computing_data_collection 'APEX2 V2014.11-0 (Bruker, 2014)'
_computing_data_reduction 'SAINT v8.37A (Bruker 2014)'
_computing_structure_refinement 'SHELXL-2014/7 (Sheldrick, 2014)'
_computing_structure_solution 'SHELXT 2014/4 (Sheldrick, 2014)'
_diffrn_ambient_temperature 90(2)
_diffrn_measured_fraction_theta_full 1.000
_diffrn_measured_fraction_theta_max 1.000
_diffrn_measurement_device_type 'Bruker APEX II CCD area-detector'
_diffrn_measurement_method 'profile data from \w scans'
_diffrn_radiation_monochromator graphite
_diffrn_radiation_type MoK\a
_diffrn_radiation_wavelength 0.71073
_diffrn_reflns_av_R_equivalents 0.0381
_diffrn_reflns_av_unetI/netI 0.0353
_diffrn_reflns_Laue_measured_fraction_full 1.000
_diffrn_reflns_Laue_measured_fraction_max 1.000
_diffrn_reflns_limit_h_max 17
_diffrn_reflns_limit_h_min -17
_diffrn_reflns_limit_k_max 17
_diffrn_reflns_limit_k_min -17
_diffrn_reflns_limit_l_max 10
_diffrn_reflns_limit_l_min -10
_diffrn_reflns_number 15106
_diffrn_reflns_point_group_measured_fraction_full 1.000
_diffrn_reflns_point_group_measured_fraction_max 0.997
_diffrn_reflns_theta_full 25.242
_diffrn_reflns_theta_max 30.502
_diffrn_reflns_theta_min 1.945
_diffrn_source 'fine-focus sealed X-ray tube'
_exptl_absorpt_coefficient_mu 4.130
_exptl_absorpt_correction_T_max 1.000
_exptl_absorpt_correction_T_min 0.501
_exptl_absorpt_correction_type analytical
_exptl_absorpt_process_details 'SADABS 2014/5 (Bruker 2014)'
_exptl_crystal_colour pink
_exptl_crystal_density_diffrn 2.379
_exptl_crystal_density_method 'not measured'
_exptl_crystal_description needle
_exptl_crystal_F_000 669
_exptl_crystal_size_max 0.444
_exptl_crystal_size_mid 0.038
_exptl_crystal_size_min 0.029
_refine_diff_density_max 0.480
_refine_diff_density_min -0.501
_refine_diff_density_rms 0.092
_refine_ls_abs_structure_details
;
 Flack x determined using 1700 quotients [(I+)-(I-)]/[(I+)+(I-)]
 (Parsons, Flack and Wagner, Acta Cryst. B69 (2013) 249-259).
;
_refine_ls_abs_structure_Flack 0.006(11)
_refine_ls_extinction_method none
_refine_ls_goodness_of_fit_ref 1.052
_refine_ls_hydrogen_treatment refxyz
_refine_ls_matrix_type full
_refine_ls_number_parameters 205
_refine_ls_number_reflns 3876
_refine_ls_number_restraints 1
_refine_ls_restrained_S_all 1.052
_refine_ls_R_factor_all 0.0298
_refine_ls_R_factor_gt 0.0262
_refine_ls_shift/su_max 0.000
_refine_ls_shift/su_mean 0.000
_refine_ls_structure_factor_coef Fsqd
_refine_ls_weighting_details 'w=1/[\s^2^(Fo^2^)+(0.0263P)^2^+0.2282P] where P=(Fo^2^+2Fc^2^)/3'
_refine_ls_weighting_scheme calc
_refine_ls_wR_factor_gt 0.0542
_refine_ls_wR_factor_ref 0.0554
_reflns_Friedel_coverage 0.995
_reflns_Friedel_fraction_full 1.000
_reflns_Friedel_fraction_max 0.995
_reflns_number_gt 3647
_reflns_number_total 3876
_reflns_threshold_expression 'I > 2\s(I)'
_cod_data_source_file cm7b01755_si_003.cif
_cod_data_source_block C:\frames\guest\JTG_NI~2\work\mo_JTG_NI_059_0m_a
_cod_depositor_comments 'Adding full bibliography for 4002845--4002847.cif.'
_cod_original_cell_volume 953.7(2)
_cod_database_code 4002845
_shelx_shelxl_version_number 2014/7
_shelx_space_group_comment
;
The symmetry employed for this shelxl refinement is uniquely defined
by the following loop, which should always be used as a source of
symmetry information in preference to the above space-group names.
They are only intended as comments.
;
_shelx_estimated_absorpt_t_min 0.261
_shelx_estimated_absorpt_t_max 0.890

loop_
_space_group_symop_operation_xyz
'x, y, z'
'-y, x-y, z+1/3'
'-x+y, -x, z+2/3'

loop_
_atom_site_label
_atom_site_type_symbol
_atom_site_fract_x
_atom_site_fract_y
_atom_site_fract_z
_atom_site_U_iso_or_equiv
_atom_site_adp_type
_atom_site_occupancy
_atom_site_site_symmetry_order
_atom_site_calc_flag
_atom_site_refinement_flags_adp
Co1 Co 0.61565(5) 0.38892(5) 0.19383(7) 0.00689(11) Uani 1 1 d .
Co2 Co 0.43959(5) 0.74187(5) 0.53504(7) 0.00719(11) Uani 1 1 d .
Co3 Co 0.92944(5) 0.88389(5) 0.25537(7) 0.00812(11) Uani 1 1 d .
Cl3 Cl 0.76630(9) 0.91109(9) 0.09027(14) 0.01167(18) Uani 1 1 d .
O2 O 0.6060(3) 0.8954(3) 0.4399(4) 0.0122(6) Uani 1 1 d .
H2A H 0.650(6) 0.886(6) 0.350(9) 0.030(17) Uiso 1 1 d .
H2B H 0.615(6) 0.963(6) 0.415(8) 0.028(18) Uiso 1 1 d .
O11A O 0.6958(3) 0.2810(3) 0.0949(4) 0.0093(6) Uani 1 1 d .
O11B O 0.4812(3) 0.3290(3) -0.0104(4) 0.0110(6) Uani 1 1 d .
O12A O 0.5335(3) 0.4952(3) 0.2564(4) 0.0131(6) Uani 1 1 d .
O12B O 0.4604(3) 0.6147(3) 0.3688(4) 0.0095(6) Uani 1 1 d .
O13A O 0.7543(3) 0.5184(3) 0.0201(4) 0.0104(6) Uani 1 1 d .
O13B O 0.8355(3) 0.6956(3) 0.1768(4) 0.0140(6) Uani 1 1 d .
O22A O 0.5300(3) 0.7029(3) 0.7378(4) 0.0111(6) Uani 1 1 d .
O22B O 0.3377(3) 0.7376(3) 0.3052(4) 0.0100(6) Uani 1 1 d .
O33A O 0.8130(3) 0.8237(3) 0.4769(4) 0.0127(6) Uani 1 1 d .
O33B O 1.0342(3) 0.9632(3) 0.0217(4) 0.0101(6) Uani 1 1 d .
C11 C 0.7043(4) 0.1903(4) 0.1685(5) 0.0110(8) Uani 1 1 d .
H11 H 0.735(5) 0.141(5) 0.106(7) 0.013 Uiso 1 1 d U
C12 C 0.5388(4) 0.5741(4) 0.3664(6) 0.0097(7) Uani 1 1 d .
H12 H 0.599(5) 0.604(5) 0.449(8) 0.012 Uiso 1 1 d U
C13 C 0.8290(4) 0.6372(4) 0.0385(6) 0.0120(8) Uani 1 1 d .
H13 H 0.877(5) 0.675(5) -0.063(7) 0.014 Uiso 1 1 d U
C22 C 0.3315(4) 0.8280(4) 0.2271(6) 0.0100(7) Uani 1 1 d .
H22 H 0.349(5) 0.895(5) 0.294(7) 0.012 Uiso 1 1 d U
C33 C 0.8263(4) 0.8713(4) 0.6280(6) 0.0116(8) Uani 1 1 d .
H33 H 0.752(5) 0.830(5) 0.704(8) 0.016(13) Uiso 1 1 d .

loop_
_atom_site_aniso_label
_atom_site_aniso_U_11
_atom_site_aniso_U_22
_atom_site_aniso_U_33
_atom_site_aniso_U_23
_atom_site_aniso_U_13
_atom_site_aniso_U_12
Co1 0.0068(2) 0.0074(2) 0.0070(2) 0.00017(19) 0.0003(2) 0.0039(2)
Co2 0.0074(3) 0.0073(3) 0.0069(2) -0.0001(2) 0.0002(2) 0.0036(2)
Co3 0.0091(3) 0.0069(2) 0.0076(2) -0.00035(19) 0.00031(19) 0.0034(2)
Cl3 0.0090(4) 0.0140(5) 0.0108(4) 0.0003(4) 0.0009(3) 0.0049(4)
O2 0.0137(15) 0.0099(15) 0.0140(15) 0.0019(12) 0.0032(12) 0.0066(13)
O11A 0.0128(15) 0.0096(14) 0.0075(13) 0.0007(10) 0.0014(11) 0.0071(12)
O11B 0.0081(13) 0.0166(15) 0.0084(13) -0.0024(11) -0.0013(10) 0.0061(12)
O12A 0.0152(15) 0.0154(15) 0.0129(14) -0.0037(12) -0.0029(12) 0.0107(13)
O12B 0.0112(14) 0.0094(14) 0.0085(13) -0.0031(10) -0.0023(11) 0.0057(12)
O13A 0.0100(14) 0.0111(14) 0.0087(13) -0.0013(11) 0.0004(11) 0.0043(12)
O13B 0.0188(16) 0.0106(15) 0.0106(15) -0.0025(11) -0.0013(12) 0.0058(13)
O22A 0.0093(14) 0.0154(15) 0.0086(13) 0.0016(11) 0.0001(11) 0.0062(12)
O22B 0.0121(15) 0.0103(14) 0.0079(13) 0.0010(11) -0.0012(11) 0.0058(12)
O33A 0.0102(14) 0.0129(14) 0.0110(14) -0.0024(11) -0.0011(11) 0.0028(12)
O33B 0.0123(13) 0.0112(14) 0.0102(13) 0.0021(11) 0.0020(11) 0.0083(12)
C11 0.0131(19) 0.0098(19) 0.0110(19) -0.0017(14) 0.0003(15) 0.0066(16)
C12 0.0072(18) 0.0096(18) 0.0096(17) 0.0008(14) 0.0002(14) 0.0020(15)
C13 0.014(2) 0.0141(19) 0.0095(19) 0.0000(15) -0.0008(15) 0.0079(17)
C22 0.0096(18) 0.0076(18) 0.0124(19) -0.0014(14) 0.0006(15) 0.0039(15)
C33 0.013(2) 0.012(2) 0.0102(19) 0.0009(15) 0.0003(15) 0.0066(17)

loop_
_atom_type_symbol
_atom_type_description
_atom_type_scat_dispersion_real
_atom_type_scat_dispersion_imag
_atom_type_scat_source
C C 0.0033 0.0016 'International Tables Vol C Tables 4.2.6.8 and 6.1.1.4'
H H 0.0000 0.0000 'International Tables Vol C Tables 4.2.6.8 and 6.1.1.4'
O O 0.0106 0.0060 'International Tables Vol C Tables 4.2.6.8 and 6.1.1.4'
Cl Cl 0.1484 0.1585 'International Tables Vol C Tables 4.2.6.8 and 6.1.1.4'
Co Co 0.3494 0.9721 'International Tables Vol C Tables 4.2.6.8 and 6.1.1.4'

loop_
_geom_angle_atom_site_label_1
_geom_angle_atom_site_label_2
_geom_angle_atom_site_label_3
_geom_angle
_geom_angle_site_symmetry_1
_geom_angle_site_symmetry_3
O12A Co1 O13A 97.74(13) . .
O12A Co1 O11B 81.31(12) . .
O13A Co1 O11B 89.56(12) . .
O12A Co1 O11A 98.82(12) . 2_655
O13A Co1 O11A 102.78(12) . 2_655
O11B Co1 O11A 167.49(12) . 2_655
O12A Co1 O11A 172.74(12) . .
O13A Co1 O11A 78.31(12) . .
O11B Co1 O11A 92.50(12) . .
O11A Co1 O11A 88.05(5) 2_655 .
O12A Co1 O13A 91.02(12) . 2_655
O13A Co1 O13A 170.95(11) . 2_655
O11B Co1 O13A 89.57(12) . 2_655
O11A Co1 O13A 77.93(11) 2_655 2_655
O11A Co1 O13A 92.74(11) . 2_655
O22A Co2 O2 94.17(13) . .
O22A Co2 O12B 90.18(12) . .
O2 Co2 O12B 91.82(12) . .
O22A Co2 O12B 93.02(12) . 2_665
O2 Co2 O12B 97.21(12) . 2_665
O12B Co2 O12B 170.17(9) . 2_665
O22A Co2 O22B 165.98(12) . .
O2 Co2 O22B 91.80(12) . .
O12B Co2 O22B 76.95(12) . .
O12B Co2 O22B 98.80(12) 2_665 .
O22A Co2 O22B 88.85(12) . 2_665
O2 Co2 O22B 173.39(13) . 2_665
O12B Co2 O22B 94.04(12) . 2_665
O12B Co2 O22B 76.74(12) 2_665 2_665
O22B Co2 O22B 86.57(5) . 2_665
O13B Co3 O33A 86.62(12) . .
O13B Co3 O33B 97.90(13) . .
O33A Co3 O33B 170.70(12) . .
O13B Co3 O33B 173.73(13) . 2_765
O33A Co3 O33B 92.03(12) . 2_765
O33B Co3 O33B 84.32(6) . 2_765
O13B Co3 Cl3 91.73(10) . 2_765
O33A Co3 Cl3 88.76(9) . 2_765
O33B Co3 Cl3 99.17(9) . 2_765
O33B Co3 Cl3 82.11(9) 2_765 2_765
O13B Co3 Cl3 88.10(10) . .
O33A Co3 Cl3 90.27(9) . .
O33B Co3 Cl3 81.80(9) . .
O33B Co3 Cl3 98.04(9) 2_765 .
Cl3 Co3 Cl3 179.03(5) 2_765 .
Co3 Cl3 Co3 83.01(4) 3_674 .
Co2 O2 H2A 121(4) . .
Co2 O2 H2B 125(5) . .
H2A O2 H2B 100(6) . .
C11 O11A Co1 132.4(3) . 3_664
C11 O11A Co1 129.4(3) . .
Co1 O11A Co1 97.77(12) 3_664 .
C11 O11B Co1 130.4(3) 3_664 .
C12 O12A Co1 141.9(3) . .
C12 O12B Co2 132.9(3) . .
C12 O12B Co2 127.6(3) . 3_564
Co2 O12B Co2 99.39(12) . 3_564
C13 O13A Co1 129.3(3) . .
C13 O13A Co1 129.9(3) . 3_664
Co1 O13A Co1 97.81(12) . 3_664
C13 O13B Co3 135.6(3) . .
C22 O22A Co2 130.8(3) 3_565 .
C22 O22B Co2 129.9(3) . .
C22 O22B Co2 129.0(3) . 3_564
Co2 O22B Co2 98.48(12) . 3_564
C33 O33A Co3 131.7(3) . .
C33 O33B Co3 128.4(3) 2_764 .
C33 O33B Co3 128.6(3) 2_764 3_674
Co3 O33B Co3 102.90(12) . 3_674
O11B C11 O11A 125.1(4) 2_655 .
O11B C11 H11 113(3) 2_655 .
O11A C11 H11 122(3) . .
O12A C12 O12B 123.1(4) . .
O12A C12 H12 120(4) . .
O12B C12 H12 117(3) . .
O13B C13 O13A 123.1(4) . .
O13B C13 H13 124(3) . .
O13A C13 H13 113(3) . .
O22A C22 O22B 126.2(4) 2_664 .
O22A C22 H22 118(3) 2_664 .
O22B C22 H22 116(3) . .
O33A C33 O33B 125.4(4) . 3_675
O33A C33 H33 116(4) . .
O33B C33 H33 119(3) 3_675 .

loop_
_geom_bond_atom_site_label_1
_geom_bond_atom_site_label_2
_geom_bond_distance
_geom_bond_site_symmetry_2
Co1 O12A 2.033(3) .
Co1 O13A 2.085(3) .
Co1 O11B 2.087(3) .
Co1 O11A 2.095(3) 2_655
Co1 O11A 2.112(3) .
Co1 O13A 2.120(3) 2_655
Co2 O22A 2.065(3) .
Co2 O2 2.067(3) .
Co2 O12B 2.094(3) .
Co2 O12B 2.101(3) 2_665
Co2 O22B 2.111(3) .
Co2 O22B 2.113(3) 2_665
Co3 O13B 2.058(3) .
Co3 O33A 2.067(3) .
Co3 O33B 2.099(3) .
Co3 O33B 2.104(3) 2_765
Co3 Cl3 2.4723(11) 2_765
Co3 Cl3 2.4888(12) .
Cl3 Co3 2.4722(11) 3_674
O2 H2A 0.91(7) .
O2 H2B 0.79(7) .
O11A C11 1.277(5) .
O11A Co1 2.095(3) 3_664
O11B C11 1.242(5) 3_664
O12A C12 1.241(5) .
O12B C12 1.267(5) .
O12B Co2 2.101(3) 3_564
O13A C13 1.265(5) .
O13A Co1 2.120(3) 3_664
O13B C13 1.239(5) .
O22A C22 1.245(5) 3_565
O22B C22 1.276(5) .
O22B Co2 2.113(3) 3_564
O33A C33 1.249(5) .
O33B C33 1.279(5) 2_764
O33B Co3 2.104(3) 3_674
C11 O11B 1.242(5) 2_655
C11 H11 0.97(5) .
C12 H12 0.89(5) .
C13 H13 0.93(6) .
C22 O22A 1.245(5) 2_664
C22 H22 0.88(5) .
C33 O33B 1.279(5) 3_675
C33 H33 0.97(6) .

loop_
_geom_hbond_atom_site_label_D
_geom_hbond_atom_site_label_H
_geom_hbond_atom_site_label_A
_geom_hbond_distance_DH
_geom_hbond_distance_HA
_geom_hbond_distance_DA
_geom_hbond_angle_DHA
_geom_hbond_site_symmetry_A
O2 H2A Cl3 0.91(7) 2.34(7) 3.219(3) 165(6) .
O2 H2B O11B 0.79(7) 2.15(7) 2.931(4) 169(6) 2_665
O2 H2B O12A 0.79(7) 2.35(6) 2.805(5) 117(5) 2_665
C11 H11 O13B 0.97(5) 2.42(5) 3.199(5) 138(4) 3_664
C12 H12 O33A 0.89(5) 2.63(5) 3.285(5) 131(4) .
C33 H33 O22A 0.97(6) 2.34(6) 3.219(5) 150(5) .
